data_4344951
loop_
_publ_author_name
'Stoumpos, Constantinos C.'
'Mao, Lingling'
'Malliakas, Christos D.'
'Kanatzidis, Mercouri G.'

_publ_section_title
;
 Structure-Band Gap Relationships in Hexagonal Polytypes and
 Low-Dimensional Structures of Hybrid Tin Iodide Perovskites.
;
_journal_issue 1
_journal_name_full 'Inorganic chemistry'
_journal_page_first 56
_journal_page_last 73
_journal_paper_doi 10.1021/acs.inorgchem.6b02764
_journal_volume 56
_journal_year 2017
_chemical_formula_moiety (C(NH2)3)2SnI4
_chemical_formula_sum 'C2 H12 I4 N6 Sn'
_chemical_formula_weight 746.47
_chemical_name_common 'Diguanidinium Tin Iodide'
_chemical_name_systematic
; 
 ? 
;
_space_group_IT_number 53
_symmetry_cell_setting orthorhombic
_symmetry_Int_Tables_number 53
_symmetry_space_group_name_Hall '-P 2ac 2'
_symmetry_space_group_name_H-M 'P m n a'
_atom_sites_solution_hydrogens geom
_atom_sites_solution_primary direct
_atom_sites_solution_secondary difmap
_audit_creation_method SHELXL-97
_cell_angle_alpha 90.00
_cell_angle_beta 90.00
_cell_angle_gamma 90.00
_cell_formula_units_Z 4
_cell_length_a 13.0471(10)
_cell_length_b 13.5581(15)
_cell_length_c 9.3478(12)
_cell_measurement_reflns_used 2604
_cell_measurement_temperature 400(2)
_cell_measurement_theta_max 25.63
_cell_measurement_theta_min 2.65
_cell_volume 1653.6(3)
_computing_cell_refinement 'STOE X-AREA'
_computing_data_collection 'STOE X-AREA'
_computing_data_reduction 'STOE X-RED'
_computing_structure_refinement 'SHELXL-97 (Sheldrick, 2008)'
_computing_structure_solution 'SHELXS-97 (Sheldrick, 2008)'
_diffrn_ambient_temperature 400(2)
_diffrn_detector 'image plate (34 cm diameter)'
_diffrn_detector_area_resol_mean 6.67
_diffrn_detector_type STOE
_diffrn_measured_fraction_theta_full 0.989
_diffrn_measured_fraction_theta_max 0.989
_diffrn_measurement_details ' 74 frames, detector distance = 100 mm'
_diffrn_measurement_device '2-circle goniometer'
_diffrn_measurement_device_type 'STOE IPDS 2'
_diffrn_measurement_method 'rotation method'
_diffrn_radiation_collimation '0.5 mm diameter, monocapillary'
_diffrn_radiation_monochromator 'plane graphite'
_diffrn_radiation_polarisn_norm 0
_diffrn_radiation_type 'Mo K\a'
_diffrn_radiation_wavelength 0.71073
_diffrn_reflns_av_R_equivalents 0.0439
_diffrn_reflns_av_sigmaI/netI 0.0547
_diffrn_reflns_limit_h_max 15
_diffrn_reflns_limit_h_min -17
_diffrn_reflns_limit_k_max 15
_diffrn_reflns_limit_k_min -18
_diffrn_reflns_limit_l_max 8
_diffrn_reflns_limit_l_min -12
_diffrn_reflns_number 6090
_diffrn_reflns_theta_full 29.18
_diffrn_reflns_theta_max 29.18
_diffrn_reflns_theta_min 2.65
_diffrn_source 'sealed X-ray tube, 12 x 0.4 mm long-fine focus'
_diffrn_source_current 30
_diffrn_source_power 1.20
_diffrn_source_voltage 40
_exptl_absorpt_coefficient_mu 8.993
_exptl_absorpt_correction_T_max 0.7668
_exptl_absorpt_correction_T_min 0.5768
_exptl_absorpt_correction_type integration
_exptl_absorpt_process_details X-SHAPE
_exptl_crystal_colour red
_exptl_crystal_density_diffrn 2.998
_exptl_crystal_density_method 'not measured'
_exptl_crystal_description 'rectangular plate'
_exptl_crystal_F_000 1312
_exptl_crystal_size_max 0.039
_exptl_crystal_size_mid 0.024
_exptl_crystal_size_min 0.019
_refine_diff_density_max 1.453
_refine_diff_density_min -0.874
_refine_diff_density_rms 0.172
_refine_ls_extinction_method none
_refine_ls_goodness_of_fit_ref 0.928
_refine_ls_hydrogen_treatment mixed
_refine_ls_matrix_type full
_refine_ls_number_parameters 48
_refine_ls_number_reflns 2315
_refine_ls_number_restraints 2
_refine_ls_restrained_S_all 0.928
_refine_ls_R_factor_all 0.1414
_refine_ls_R_factor_gt 0.0509
_refine_ls_shift/su_max 0.000
_refine_ls_shift/su_mean 0.000
_refine_ls_structure_factor_coef Fsqd
_refine_ls_weighting_details 'calc w=1/[\s^2^(Fo^2^)+(0.0691P)^2^+0.0000P] where P=(Fo^2^+2Fc^2^)/3'
_refine_ls_weighting_scheme calc
_refine_ls_wR_factor_gt 0.1238
_refine_ls_wR_factor_ref 0.1491
_reflns_number_gt 985
_reflns_number_total 2315
_reflns_threshold_expression >2sigma(I)
_cod_data_source_file ic6b02764_si_006.cif
_cod_data_source_block 3b.GA2SnI4-400K
_cod_depositor_comments
;
The following automatic conversions were performed:

'_symmetry_cell_setting' value 'Orthorhombic' changed to
'orthorhombic' according to
/usr/data/users/saulius/crontab/automatic-downloads/rss-feeds/ACS/lib/dictionaries/cif_core.dic
dictionary named 'cif_core.dic' version 2.4.2 from 2011-04-26.

Automatic conversion script
Id: cif_fix_values 4268 2015-11-12 08:31:59Z antanas 

 Adding full bibliography for 4344944--4344956.cif.
;
_cod_original_sg_symbol_H-M Pmna
_cod_database_code 4344951

loop_
_symmetry_equiv_pos_as_xyz
'x, y, z'
'-x+1/2, -y, z+1/2'
'-x+1/2, y, -z+1/2'
'x, -y, -z'
'-x, -y, -z'
'x-1/2, y, -z-1/2'
'x-1/2, -y, z-1/2'
'-x, y, z'

loop_
_atom_site_label
_atom_site_type_symbol
_atom_site_fract_x
_atom_site_fract_y
_atom_site_fract_z
_atom_site_U_iso_or_equiv
_atom_site_adp_type
_atom_site_occupancy
_atom_site_symmetry_multiplicity
_atom_site_calc_flag
_atom_site_refinement_flags
Sn Sn 0.2500 0.17433(6) 0.2500 0.0608(3) Uani 1 2 d S
I1 I 0.22832(7) 0.32988(5) 0.48659(10) 0.0943(3) Uani 1 1 d .
I2 I 0.5000 0.17955(11) 0.29566(15) 0.1129(5) Uani 1 2 d S
I3 I 0.23630(10) 0.0000 0.5000 0.0833(4) Uani 1 2 d S
C1 C 0.5000 -0.5342(16) 0.691(3) 0.278(9) Uani 1 2 d SD
C2 C 0.5000 -0.1457(8) 0.242(4) 0.189(5) Uani 1 2 d SD
N1 N 0.5000 -0.609(2) 0.708(3) 0.278(9) Uani 1 2 d SD
H1A H 0.5537 -0.6374 0.7419 0.333 Uiso 0.50 1 calc PR
H1B H 0.4463 -0.6432 0.6884 0.333 Uiso 0.50 1 calc PR
N2 N 0.4140(14) -0.4970(16) 0.727(3) 0.278(9) Uani 1 1 d .
H2A H 0.3661 -0.5343 0.7595 0.333 Uiso 1 1 calc R
H2B H 0.4037 -0.4347 0.7176 0.333 Uiso 1 1 calc R
N3 N 0.5000 -0.1503(16) 0.097(3) 0.189(5) Uani 1 2 d SD
H3A H 0.5571 -0.1517 0.0508 0.226 Uiso 0.50 1 calc PR
H3B H 0.4429 -0.1517 0.0508 0.226 Uiso 0.50 1 calc PR
N4 N 0.5864(12) 0.1441(11) 0.7062(18) 0.189(5) Uani 1 1 d .
H4A H 0.6009 0.1029 0.6391 0.226 Uiso 1 1 calc R
H4B H 0.6326 0.1840 0.7371 0.226 Uiso 1 1 calc R

loop_
_atom_site_aniso_label
_atom_site_aniso_U_11
_atom_site_aniso_U_22
_atom_site_aniso_U_33
_atom_site_aniso_U_23
_atom_site_aniso_U_13
_atom_site_aniso_U_12
Sn 0.0640(5) 0.0606(5) 0.0578(5) 0.000 0.0023(4) 0.000
I1 0.1079(7) 0.0831(5) 0.0918(6) -0.0241(4) 0.0011(4) -0.0025(5)
I2 0.0938(8) 0.1650(12) 0.0800(8) 0.0080(8) 0.000 0.000
I3 0.0981(8) 0.0744(6) 0.0773(7) 0.0080(5) 0.000 0.000
C1 0.153(12) 0.219(16) 0.46(3) 0.104(17) 0.000 0.000
C2 0.115(8) 0.314(14) 0.136(10) 0.044(10) 0.000 0.000
N1 0.153(12) 0.219(16) 0.46(3) 0.104(17) 0.000 0.000
N2 0.153(12) 0.219(16) 0.46(3) 0.104(17) 0.000 0.000
N3 0.115(8) 0.314(14) 0.136(10) 0.044(10) 0.000 0.000
N4 0.115(8) 0.314(14) 0.136(10) 0.044(10) 0.000 0.000

loop_
_atom_type_symbol
_atom_type_description
_atom_type_scat_dispersion_real
_atom_type_scat_dispersion_imag
_atom_type_scat_source
C C 0.0033 0.0016 'International Tables Vol C Tables 4.2.6.8 and 6.1.1.4'
H H 0.0000 0.0000 'International Tables Vol C Tables 4.2.6.8 and 6.1.1.4'
N N 0.0061 0.0033 'International Tables Vol C Tables 4.2.6.8 and 6.1.1.4'
Sn Sn -0.6537 1.4246 'International Tables Vol C Tables 4.2.6.8 and 6.1.1.4'
I I -0.4742 1.8119 'International Tables Vol C Tables 4.2.6.8 and 6.1.1.4'

loop_
_geom_angle_atom_site_label_1
_geom_angle_atom_site_label_2
_geom_angle_atom_site_label_3
_geom_angle
_geom_angle_site_symmetry_1
_geom_angle_site_symmetry_3
I1 Sn I1 93.19(4) 3 .
N1 C1 N2 110.5(14) . 8_655
N1 C1 N2 110.5(14) . .
N2 C1 N2 124(3) 8_655 .
N4 C2 N4 134(4) 4_556 5_656
N4 C2 N3 113.1(18) 4_556 .
N4 C2 N3 113.1(18) 5_656 .
C1 N1 N2 39.0(8) . 8_655
C1 N1 N2 39.0(8) . .
N2 N1 N2 72.6(16) 8_655 .
C1 N2 N1 30.5(12) . .

loop_
_geom_bond_atom_site_label_1
_geom_bond_atom_site_label_2
_geom_bond_distance
_geom_bond_site_symmetry_2
Sn I1 3.0689(10) 3
Sn I1 3.0690(10) .
C1 N1 1.03(3) .
C1 N2 1.27(2) 8_655
C1 N2 1.27(2) .
C2 N4 1.227(19) 4_556
C2 N4 1.227(19) 5_656
C2 N3 1.36(3) .
N1 N2 1.90(3) 8_655
N1 N2 1.90(3) .
N4 C2 1.227(19) 5_656
